data_7017308
loop_
_publ_author_name
'Chen, Ming-Tsz'
'Chen, Chi-Tien'

_publ_section_title
;
 Structural and catalytic studies of zinc complexes containing
 amido-oxazolinate ligands.
;
_journal_issue 48
_journal_name_full 'Dalton transactions (Cambridge, England : 2003)'
_journal_page_first 12886
_journal_page_last 12894
_journal_paper_doi 10.1039/c1dt10974j
_journal_volume 40
_journal_year 2011
_chemical_formula_sum 'C42 H52 N4 O6 Zn2'
_chemical_formula_weight 839.62
_chemical_name_systematic
;
?
;
_space_group_IT_number 14
_symmetry_cell_setting monoclinic
_symmetry_space_group_name_Hall '-P 2ybc'
_symmetry_space_group_name_H-M 'P 1 21/c 1'
_atom_sites_solution_hydrogens geom
_atom_sites_solution_primary direct
_atom_sites_solution_secondary difmap
_audit_creation_method SHELXL-97
_cell_angle_alpha 90.00
_cell_angle_beta 103.536(2)
_cell_angle_gamma 90.00
_cell_formula_units_Z 2
_cell_length_a 10.8346(9)
_cell_length_b 19.8535(17)
_cell_length_c 9.8078(8)
_cell_measurement_reflns_used 5643
_cell_measurement_temperature 297(2)
_cell_measurement_theta_max 25.9835
_cell_measurement_theta_min 2.724
_cell_volume 2051.1(3)
_computing_cell_refinement 'Bruker SMART'
_computing_data_collection 'Bruker SMART'
_computing_data_reduction 'Bruker SHELXTL'
_computing_molecular_graphics 'Bruker SHELXTL'
_computing_publication_material 'Bruker SHELXTL'
_computing_structure_refinement 'SHELXL-97 (Sheldrick, 1997)'
_computing_structure_solution 'SHELXS-97 (Sheldrick, 1990)'
_diffrn_ambient_temperature 297(2)
_diffrn_measured_fraction_theta_full 0.999
_diffrn_measured_fraction_theta_max 0.999
_diffrn_measurement_device_type 'CCD area detector'
_diffrn_measurement_method 'phi and omega scans'
_diffrn_radiation_monochromator graphite
_diffrn_radiation_source 'fine-focus sealed tube'
_diffrn_radiation_type MoK\a
_diffrn_radiation_wavelength 0.71073
_diffrn_reflns_av_R_equivalents 0.0273
_diffrn_reflns_av_sigmaI/netI 0.0249
_diffrn_reflns_limit_h_max 13
_diffrn_reflns_limit_h_min -13
_diffrn_reflns_limit_k_max 24
_diffrn_reflns_limit_k_min -21
_diffrn_reflns_limit_l_max 12
_diffrn_reflns_limit_l_min -10
_diffrn_reflns_number 11474
_diffrn_reflns_theta_full 26.03
_diffrn_reflns_theta_max 26.03
_diffrn_reflns_theta_min 1.93
_exptl_absorpt_coefficient_mu 1.220
_exptl_absorpt_correction_T_max 0.8382
_exptl_absorpt_correction_T_min 0.7925
_exptl_absorpt_correction_type empirical
_exptl_absorpt_process_details empirical
_exptl_crystal_colour yellow
_exptl_crystal_density_diffrn 1.359
_exptl_crystal_density_method 'not measured'
_exptl_crystal_description parallelpied
_exptl_crystal_F_000 880
_exptl_crystal_size_max 0.20
_exptl_crystal_size_mid 0.20
_exptl_crystal_size_min 0.15
_refine_diff_density_max 0.492
_refine_diff_density_min -0.200
_refine_diff_density_rms 0.054
_refine_ls_extinction_method none
_refine_ls_goodness_of_fit_ref 1.014
_refine_ls_hydrogen_treatment constr
_refine_ls_matrix_type full
_refine_ls_number_parameters 244
_refine_ls_number_reflns 4036
_refine_ls_number_restraints 0
_refine_ls_restrained_S_all 1.014
_refine_ls_R_factor_all 0.0459
_refine_ls_R_factor_gt 0.0340
_refine_ls_shift/su_max 0.000
_refine_ls_shift/su_mean 0.000
_refine_ls_structure_factor_coef Fsqd
_refine_ls_weighting_details 'calc w=1/[\s^2^(Fo^2^)+(0.0700P)^2^+0.0000P] where P=(Fo^2^+2Fc^2^)/3'
_refine_ls_weighting_scheme calc
_refine_ls_wR_factor_gt 0.0958
_refine_ls_wR_factor_ref 0.1030
_reflns_number_gt 3204
_reflns_number_total 4036
_reflns_threshold_expression >2sigma(I)
_cod_data_source_file c1dt10974j.txt
_cod_data_source_block compound7
_cod_depositor_comments
;
The following automatic conversions were performed:

'_symmetry_cell_setting' value 'Monoclinic' changed to 'monoclinic'
according to /home/saulius/struct/CIF-dictionaries/cif_core.dic
dictionary named 'cif_core.dic' version 2.4.1 from 2010-06-29.

Automatic conversion script
Id: cif_fix_values 1715 2011-07-08 13:25:40Z adriana 
;
_cod_original_sg_symbol_H-M P2(1)/C
_cod_database_code 7017308

loop_
_symmetry_equiv_pos_as_xyz
'x, y, z'
'-x, y+1/2, -z+1/2'
'-x, -y, -z'
'x, -y-1/2, z-1/2'

loop_
_atom_site_label
_atom_site_type_symbol
_atom_site_fract_x
_atom_site_fract_y
_atom_site_fract_z
_atom_site_U_iso_or_equiv
_atom_site_adp_type
_atom_site_occupancy
_atom_site_symmetry_multiplicity
_atom_site_calc_flag
_atom_site_refinement_flags
Zn Zn 0.55668(2) 0.049761(13) 0.11192(2) 0.04374(12) Uani 1 1 d .
O1 O 0.20966(17) 0.03046(10) 0.3488(2) 0.0660(5) Uani 1 1 d .
O2 O 0.88679(15) 0.15019(9) 0.29219(18) 0.0580(4) Uani 1 1 d .
O3 O 0.53199(16) -0.04845(7) 0.08705(16) 0.0482(4) Uani 1 1 d .
N1 N 0.49131(17) 0.09990(10) 0.24947(18) 0.0486(4) Uani 1 1 d .
N2 N 0.72945(17) 0.08971(9) 0.16112(19) 0.0450(4) Uani 1 1 d .
C1 C 0.6905(2) 0.15573(11) 0.3611(2) 0.0463(5) Uani 1 1 d .
C2 C 0.5601(2) 0.14035(11) 0.3510(2) 0.0461(5) Uani 1 1 d .
C3 C 0.5056(3) 0.17015(12) 0.4567(3) 0.0597(6) Uani 1 1 d .
H3A H 0.4201 0.1629 0.4532 0.072 Uiso 1 1 calc R
C4 C 0.5756(3) 0.20908(14) 0.5627(3) 0.0716(8) Uani 1 1 d .
H4A H 0.5366 0.2270 0.6297 0.086 Uiso 1 1 calc R
C5 C 0.7032(3) 0.22240(14) 0.5726(3) 0.0744(8) Uani 1 1 d .
H5A H 0.7503 0.2479 0.6461 0.089 Uiso 1 1 calc R
C6 C 0.7577(3) 0.19700(12) 0.4710(3) 0.0606(6) Uani 1 1 d .
H6A H 0.8422 0.2073 0.4745 0.073 Uiso 1 1 calc R
C7 C 0.3570(2) 0.08865(13) 0.2478(2) 0.0527(6) Uani 1 1 d .
H7A H 0.3120 0.0758 0.1539 0.063 Uiso 1 1 calc R
H7B H 0.3203 0.1304 0.2712 0.063 Uiso 1 1 calc R
C8 C 0.3396(2) 0.03454(12) 0.3498(3) 0.0510(5) Uani 1 1 d .
H8A H 0.3693 -0.0084 0.3227 0.061 Uiso 1 1 calc R
H8B H 0.3884 0.0455 0.4434 0.061 Uiso 1 1 calc R
C9 C 0.1825(3) -0.02368(18) 0.4310(4) 0.0874(10) Uani 1 1 d .
H9A H 0.0931 -0.0246 0.4269 0.131 Uiso 1 1 calc R
H9B H 0.2286 -0.0178 0.5265 0.131 Uiso 1 1 calc R
H9C H 0.2072 -0.0653 0.3954 0.131 Uiso 1 1 calc R
C10 C 0.7638(2) 0.12982(11) 0.2662(2) 0.0441(5) Uani 1 1 d .
C11 C 0.9407(2) 0.12257(15) 0.1837(3) 0.0688(7) Uani 1 1 d .
H11A H 1.0174 0.0975 0.2241 0.083 Uiso 1 1 calc R
H11B H 0.9613 0.1582 0.1250 0.083 Uiso 1 1 calc R
C12 C 0.8395(2) 0.07609(13) 0.0984(3) 0.0515(5) Uani 1 1 d .
C13 C 0.8750(3) 0.00239(14) 0.1224(4) 0.0765(9) Uani 1 1 d .
H13A H 0.8087 -0.0251 0.0676 0.115 Uiso 1 1 calc R
H13B H 0.8857 -0.0082 0.2199 0.115 Uiso 1 1 calc R
H13C H 0.9529 -0.0061 0.0947 0.115 Uiso 1 1 calc R
C14 C 0.8044(3) 0.09440(16) -0.0570(3) 0.0705(8) Uani 1 1 d .
H14A H 0.7839 0.1415 -0.0672 0.106 Uiso 1 1 calc R
H14B H 0.7324 0.0683 -0.1038 0.106 Uiso 1 1 calc R
H14C H 0.8750 0.0850 -0.0978 0.106 Uiso 1 1 calc R
C15 C 0.5496(2) -0.10300(14) 0.1830(3) 0.0613(6) Uani 1 1 d .
H15A H 0.4831 -0.1360 0.1508 0.074 Uiso 1 1 calc R
H15B H 0.5415 -0.0866 0.2737 0.074 Uiso 1 1 calc R
C16 C 0.6760(2) -0.13652(11) 0.1995(3) 0.0511(6) Uani 1 1 d .
C17 C 0.7037(3) -0.17238(14) 0.0913(3) 0.0750(8) Uani 1 1 d .
H17A H 0.6427 -0.1774 0.0078 0.090 Uiso 1 1 calc R
C18 C 0.8238(5) -0.20144(19) 0.1064(6) 0.1138(15) Uani 1 1 d .
H18A H 0.8434 -0.2255 0.0329 0.137 Uiso 1 1 calc R
C19 C 0.9123(4) -0.1940(2) 0.2308(6) 0.1189(17) Uani 1 1 d .
H19A H 0.9924 -0.2131 0.2406 0.143 Uiso 1 1 calc R
C20 C 0.8856(4) -0.1598(2) 0.3388(5) 0.1055(13) Uani 1 1 d .
H20A H 0.9464 -0.1553 0.4226 0.127 Uiso 1 1 calc R
C21 C 0.7673(3) -0.13155(15) 0.3238(3) 0.0714(8) Uani 1 1 d .
H21A H 0.7483 -0.1086 0.3989 0.086 Uiso 1 1 calc R

loop_
_atom_site_aniso_label
_atom_site_aniso_U_11
_atom_site_aniso_U_22
_atom_site_aniso_U_33
_atom_site_aniso_U_23
_atom_site_aniso_U_13
_atom_site_aniso_U_12
Zn 0.03955(17) 0.05711(19) 0.03545(17) -0.00433(10) 0.01060(11) 0.00074(10)
O1 0.0483(9) 0.0809(11) 0.0720(13) 0.0259(10) 0.0206(9) 0.0048(9)
O2 0.0426(9) 0.0714(11) 0.0586(10) -0.0027(8) 0.0092(7) -0.0080(8)
O3 0.0570(9) 0.0497(9) 0.0354(8) 0.0039(6) 0.0057(7) 0.0046(7)
N1 0.0423(10) 0.0666(12) 0.0388(10) -0.0052(9) 0.0132(8) 0.0019(9)
N2 0.0389(9) 0.0554(11) 0.0434(10) -0.0025(8) 0.0153(8) 0.0019(8)
C1 0.0533(13) 0.0469(12) 0.0377(11) 0.0030(9) 0.0086(9) 0.0034(10)
C2 0.0553(13) 0.0473(12) 0.0374(11) 0.0020(9) 0.0143(10) 0.0056(10)
C3 0.0717(17) 0.0601(15) 0.0534(15) -0.0076(11) 0.0266(13) 0.0044(12)
C4 0.104(2) 0.0595(16) 0.0593(16) -0.0142(13) 0.0357(16) 0.0027(15)
C5 0.103(2) 0.0616(16) 0.0580(17) -0.0222(13) 0.0168(16) -0.0108(16)
C6 0.0704(16) 0.0536(14) 0.0553(15) -0.0064(12) 0.0095(12) -0.0055(12)
C7 0.0430(12) 0.0735(16) 0.0429(12) -0.0005(11) 0.0131(10) 0.0050(11)
C8 0.0433(12) 0.0630(14) 0.0472(13) -0.0021(11) 0.0117(10) 0.0070(10)
C9 0.085(2) 0.100(2) 0.081(2) 0.0300(19) 0.0246(17) -0.0083(19)
C10 0.0411(11) 0.0470(12) 0.0423(12) 0.0075(9) 0.0055(9) 0.0023(9)
C11 0.0463(14) 0.0839(19) 0.0786(19) -0.0031(15) 0.0192(13) -0.0022(13)
C12 0.0418(12) 0.0589(14) 0.0585(14) 0.0024(12) 0.0211(11) 0.0035(10)
C13 0.0664(17) 0.0680(18) 0.106(3) 0.0112(16) 0.0416(17) 0.0162(13)
C14 0.0654(17) 0.095(2) 0.0603(16) 0.0039(15) 0.0332(13) 0.0075(15)
C15 0.0599(15) 0.0698(16) 0.0566(15) 0.0222(13) 0.0182(12) 0.0118(12)
C16 0.0547(13) 0.0465(12) 0.0517(14) 0.0106(10) 0.0120(11) 0.0038(10)
C17 0.093(2) 0.0630(17) 0.073(2) -0.0063(14) 0.0278(17) 0.0053(15)
C18 0.148(4) 0.082(2) 0.137(4) 0.005(2) 0.084(3) 0.034(3)
C19 0.091(3) 0.120(3) 0.156(5) 0.061(3) 0.048(3) 0.050(3)
C20 0.069(2) 0.122(3) 0.115(3) 0.050(3) 0.000(2) 0.010(2)
C21 0.0692(18) 0.0765(19) 0.0632(17) 0.0207(14) 0.0048(14) 0.0067(14)

loop_
_atom_type_symbol
_atom_type_description
_atom_type_scat_dispersion_real
_atom_type_scat_dispersion_imag
_atom_type_scat_source
C C 0.0033 0.0016 'International Tables Vol C Tables 4.2.6.8 and 6.1.1.4'
H H 0.0000 0.0000 'International Tables Vol C Tables 4.2.6.8 and 6.1.1.4'
N N 0.0061 0.0033 'International Tables Vol C Tables 4.2.6.8 and 6.1.1.4'
O O 0.0106 0.0060 'International Tables Vol C Tables 4.2.6.8 and 6.1.1.4'
Zn Zn 0.2839 1.4301 'International Tables Vol C Tables 4.2.6.8 and 6.1.1.4'

loop_
_geom_angle_atom_site_label_1
_geom_angle_atom_site_label_2
_geom_angle_atom_site_label_3
_geom_angle
_geom_angle_site_symmetry_1
_geom_angle_site_symmetry_3
N1 Zn O3 121.66(7) . 3_655
N1 Zn O3 122.11(8) . .
O3 Zn O3 81.00(6) 3_655 .
N1 Zn N2 95.91(8) . .
O3 Zn N2 117.45(7) 3_655 .
O3 Zn N2 121.12(7) . .
N1 Zn Zn 134.01(6) . 3_655
O3 Zn Zn 40.65(4) 3_655 3_655
O3 Zn Zn 40.35(5) . 3_655
N2 Zn Zn 130.03(5) . 3_655
C8 O1 C9 112.4(2) . .
C10 O2 C11 107.32(18) . .
C15 O3 Zn 127.45(16) . 3_655
C15 O3 Zn 132.73(16) . .
Zn O3 Zn 99.00(6) 3_655 .
C2 N1 C7 118.07(18) . .
C2 N1 Zn 125.92(15) . .
C7 N1 Zn 115.87(15) . .
C10 N2 C12 109.49(18) . .
C10 N2 Zn 121.43(15) . .
C12 N2 Zn 128.88(15) . .
C6 C1 C2 120.2(2) . .
C6 C1 C10 115.7(2) . .
C2 C1 C10 124.1(2) . .
N1 C2 C1 122.83(19) . .
N1 C2 C3 121.7(2) . .
C1 C2 C3 115.5(2) . .
C4 C3 C2 122.1(3) . .
C4 C3 H3A 118.9 . .
C2 C3 H3A 118.9 . .
C3 C4 C5 121.6(3) . .
C3 C4 H4A 119.2 . .
C5 C4 H4A 119.2 . .
C6 C5 C4 118.2(3) . .
C6 C5 H5A 120.9 . .
C4 C5 H5A 120.9 . .
C5 C6 C1 122.4(3) . .
C5 C6 H6A 118.8 . .
C1 C6 H6A 118.8 . .
N1 C7 C8 112.20(19) . .
N1 C7 H7A 109.2 . .
C8 C7 H7A 109.2 . .
N1 C7 H7B 109.2 . .
C8 C7 H7B 109.2 . .
H7A C7 H7B 107.9 . .
O1 C8 C7 108.41(19) . .
O1 C8 H8A 110.0 . .
C7 C8 H8A 110.0 . .
O1 C8 H8B 110.0 . .
C7 C8 H8B 110.0 . .
H8A C8 H8B 108.4 . .
O1 C9 H9A 109.5 . .
O1 C9 H9B 109.5 . .
H9A C9 H9B 109.5 . .
O1 C9 H9C 109.5 . .
H9A C9 H9C 109.5 . .
H9B C9 H9C 109.5 . .
N2 C10 O2 115.0(2) . .
N2 C10 C1 129.3(2) . .
O2 C10 C1 115.7(2) . .
O2 C11 C12 105.86(19) . .
O2 C11 H11A 110.6 . .
C12 C11 H11A 110.6 . .
O2 C11 H11B 110.6 . .
C12 C11 H11B 110.6 . .
H11A C11 H11B 108.7 . .
N2 C12 C13 108.02(19) . .
N2 C12 C11 101.87(19) . .
C13 C12 C11 112.1(2) . .
N2 C12 C14 109.45(19) . .
C13 C12 C14 112.3(2) . .
C11 C12 C14 112.5(2) . .
C12 C13 H13A 109.5 . .
C12 C13 H13B 109.5 . .
H13A C13 H13B 109.5 . .
C12 C13 H13C 109.5 . .
H13A C13 H13C 109.5 . .
H13B C13 H13C 109.5 . .
C12 C14 H14A 109.5 . .
C12 C14 H14B 109.5 . .
H14A C14 H14B 109.5 . .
C12 C14 H14C 109.5 . .
H14A C14 H14C 109.5 . .
H14B C14 H14C 109.5 . .
O3 C15 C16 112.9(2) . .
O3 C15 H15A 109.0 . .
C16 C15 H15A 109.0 . .
O3 C15 H15B 109.0 . .
C16 C15 H15B 109.0 . .
H15A C15 H15B 107.8 . .
C17 C16 C21 118.7(3) . .
C17 C16 C15 120.5(2) . .
C21 C16 C15 120.8(2) . .
C16 C17 C18 120.0(3) . .
C16 C17 H17A 120.0 . .
C18 C17 H17A 120.0 . .
C19 C18 C17 119.3(4) . .
C19 C18 H18A 120.3 . .
C17 C18 H18A 120.3 . .
C20 C19 C18 121.3(4) . .
C20 C19 H19A 119.4 . .
C18 C19 H19A 119.4 . .
C19 C20 C21 119.3(4) . .
C19 C20 H20A 120.4 . .
C21 C20 H20A 120.4 . .
C20 C21 C16 121.5(3) . .
C20 C21 H21A 119.3 . .
C16 C21 H21A 119.3 . .

loop_
_geom_bond_atom_site_label_1
_geom_bond_atom_site_label_2
_geom_bond_distance
_geom_bond_site_symmetry_2
Zn N1 1.9390(18) .
Zn O3 1.9632(16) 3_655
Zn O3 1.9754(14) .
Zn N2 1.9857(18) .
Zn Zn 2.9950(5) 3_655
O1 C8 1.408(3) .
O1 C9 1.416(3) .
O2 C10 1.358(3) .
O2 C11 1.437(3) .
O3 C15 1.418(3) .
O3 Zn 1.9632(16) 3_655
N1 C2 1.358(3) .
N1 C7 1.468(3) .
N2 C10 1.286(3) .
N2 C12 1.489(3) .
C1 C6 1.413(3) .
C1 C2 1.426(3) .
C1 C10 1.452(3) .
C2 C3 1.435(3) .
C3 C4 1.373(4) .
C3 H3A 0.9300 .
C4 C5 1.389(4) .
C4 H4A 0.9300 .
C5 C6 1.367(4) .
C5 H5A 0.9300 .
C6 H6A 0.9300 .
C7 C8 1.510(3) .
C7 H7A 0.9700 .
C7 H7B 0.9700 .
C8 H8A 0.9700 .
C8 H8B 0.9700 .
C9 H9A 0.9600 .
C9 H9B 0.9600 .
C9 H9C 0.9600 .
C11 C12 1.524(4) .
C11 H11A 0.9700 .
C11 H11B 0.9700 .
C12 C13 1.517(4) .
C12 C14 1.526(4) .
C13 H13A 0.9600 .
C13 H13B 0.9600 .
C13 H13C 0.9600 .
C14 H14A 0.9600 .
C14 H14B 0.9600 .
C14 H14C 0.9600 .
C15 C16 1.498(3) .
C15 H15A 0.9700 .
C15 H15B 0.9700 .
C16 C17 1.368(4) .
C16 C21 1.381(4) .
C17 C18 1.400(5) .
C17 H17A 0.9300 .
C18 C19 1.371(6) .
C18 H18A 0.9300 .
C19 C20 1.346(6) .
C19 H19A 0.9300 .
C20 C21 1.375(5) .
C20 H20A 0.9300 .
C21 H21A 0.9300 .
